data_7240639
loop_
_publ_author_name
'Urbanovsk\'y, Peter'
'Kotek, Jan'
'C\'isa\<rov\'a, Ivana'
'Hermann, Petr'

_publ_section_title
;
 Selective and clean synthesis of aminoalkyl-H-phosphinic acids from
 hypophosphorous acid by phospha-Mannich reaction
;
_journal_issue 36
_journal_name_full 'RSC Advances'
_journal_page_first 21329
_journal_page_last 21349
_journal_paper_doi 10.1039/D0RA03075A
_journal_volume 10
_journal_year 2020
_chemical_formula_moiety 'C15 H18 N O2 P'
_chemical_formula_sum 'C15 H18 N O2 P'
_chemical_formula_weight 275.27
_space_group_crystal_system monoclinic
_space_group_IT_number 14
_space_group_name_Hall '-P 2yn'
_space_group_name_H-M_alt 'P 1 21/n 1'
_atom_sites_solution_hydrogens mixed
_atom_sites_solution_primary direct
_atom_sites_solution_secondary difmap
_audit_creation_method SHELXL-2014/7
_audit_update_record
;
2020-02-19 deposited with the CCDC.	2020-05-15 downloaded from the CCDC.
;
_cell_angle_alpha 90
_cell_angle_beta 103.2290(10)
_cell_angle_gamma 90
_cell_formula_units_Z 4
_cell_length_a 10.2763(4)
_cell_length_b 9.1700(3)
_cell_length_c 15.3112(6)
_cell_measurement_reflns_used 9945
_cell_measurement_temperature 120(2)
_cell_measurement_theta_max 27.5233
_cell_measurement_theta_min 2.6078
_cell_volume 1404.54(9)
_computing_cell_refinement 'SAINT V8.38A (Bruker AXS Inc., 2017)'
_computing_data_collection 'Bruker Instrument Service V6.2.9'
_computing_data_reduction 'SAINT V8.38A (Bruker AXS Inc., 2017)'
_computing_structure_refinement 'SHELXL 2014/7 (Sheldrick, 2014)'
_computing_structure_solution 'SHELXT 2014/5 (Sheldrick, 2014)'
_diffrn_ambient_temperature 120(2)
_diffrn_detector_area_resol_mean 10.4167
_diffrn_measured_fraction_theta_full 0.995
_diffrn_measured_fraction_theta_max 0.996
_diffrn_measurement_device_type 'Bruker D8 VENTURE Kappa Duo PHOTON 100 CMOS'
_diffrn_measurement_method '\f and \w scans'
_diffrn_radiation_monochromator 'Quazar Mo multilayer optic'
_diffrn_radiation_type MoK\a
_diffrn_radiation_wavelength 0.71073
_diffrn_reflns_av_R_equivalents 0.0236
_diffrn_reflns_av_unetI/netI 0.0127
_diffrn_reflns_Laue_measured_fraction_full 0.995
_diffrn_reflns_Laue_measured_fraction_max 0.996
_diffrn_reflns_limit_h_max 13
_diffrn_reflns_limit_h_min -13
_diffrn_reflns_limit_k_max 11
_diffrn_reflns_limit_k_min -11
_diffrn_reflns_limit_l_max 19
_diffrn_reflns_limit_l_min -19
_diffrn_reflns_number 27104
_diffrn_reflns_point_group_measured_fraction_full 0.995
_diffrn_reflns_point_group_measured_fraction_max 0.996
_diffrn_reflns_theta_full 25.242
_diffrn_reflns_theta_max 27.499
_diffrn_reflns_theta_min 2.177
_diffrn_source 'I\mS micro-focus sealed tube'
_exptl_absorpt_coefficient_mu 0.193
_exptl_absorpt_correction_T_max 0.97
_exptl_absorpt_correction_T_min 0.92
_exptl_absorpt_correction_type multi-scan
_exptl_absorpt_process_details
;
SADABS-2016/2 - Bruker AXS area detector scaling and absorption correction
;
_exptl_crystal_colour colourless
_exptl_crystal_density_diffrn 1.302
_exptl_crystal_description prism
_exptl_crystal_F_000 584
_exptl_crystal_size_max 0.286
_exptl_crystal_size_mid 0.270
_exptl_crystal_size_min 0.150
_refine_diff_density_max 0.329
_refine_diff_density_min -0.348
_refine_diff_density_rms 0.047
_refine_ls_extinction_method none
_refine_ls_goodness_of_fit_ref 1.060
_refine_ls_hydrogen_treatment mixed
_refine_ls_matrix_type full
_refine_ls_number_parameters 180
_refine_ls_number_reflns 3210
_refine_ls_number_restraints 0
_refine_ls_restrained_S_all 1.060
_refine_ls_R_factor_all 0.0338
_refine_ls_R_factor_gt 0.0310
_refine_ls_shift/su_max 0.002
_refine_ls_shift/su_mean 0.000
_refine_ls_structure_factor_coef Fsqd
_refine_ls_weighting_details 'w=1/[\s^2^(Fo^2^)+(0.0375P)^2^+0.8661P] where P=(Fo^2^+2Fc^2^)/3'
_refine_ls_weighting_scheme calc
_refine_ls_wR_factor_gt 0.0798
_refine_ls_wR_factor_ref 0.0817
_reflns_Friedel_coverage 0.000
_reflns_number_gt 2966
_reflns_number_total 3210
_reflns_threshold_expression 'I > 2\s(I)'
_cod_data_source_file d0ra03075a3.cif
_cod_data_source_block dbampin
_cod_depositor_comments
;
The following automatic conversions were performed:

data item '_exptl_absorpt_correction_type' value 'Multi-Scan' was
changed to 'multi-scan' in accordance with the
/home/data/users/saulius/crontab/automatic-downloads/rss-feeds/RSC/lib/dictionaries/cif_core.dic
dictionary named 'cif_core.dic' version 2.4.2 last updated on
2011-04-26.

Automatic conversion script
Id: cif_fix_values 7556 2019-12-06 15:28:31Z antanas 

 Adding full bibliography for 7240636--7240653.cif.
;
_cod_original_sg_symbol_H-M 'P 21/n'
_cod_database_code 7240639
_shelx_shelxl_version_number 2014/7
_shelx_space_group_comment
;
The symmetry employed for this shelxl refinement is uniquely defined
by the following loop, which should always be used as a source of
symmetry information in preference to the above space-group names.
They are only intended as comments.
;
_shelx_estimated_absorpt_t_min 0.947
_shelx_estimated_absorpt_t_max 0.972

loop_
_space_group_symop_operation_xyz
'x, y, z'
'-x+1/2, y+1/2, -z+1/2'
'-x, -y, -z'
'x-1/2, -y-1/2, z-1/2'

loop_
_atom_site_label
_atom_site_type_symbol
_atom_site_fract_x
_atom_site_fract_y
_atom_site_fract_z
_atom_site_U_iso_or_equiv
_atom_site_adp_type
_atom_site_occupancy
_atom_site_site_symmetry_order
_atom_site_calc_flag
_atom_site_refinement_flags_posn
_atom_site_refinement_flags_adp
_atom_site_refinement_flags_occupancy
_atom_site_disorder_assembly
_atom_site_disorder_group
P1 P 0.19848(3) 0.83371(3) 0.64264(2) 0.01141(9) Uani 1 1 d . . . . .
H1 H 0.1454(15) 0.7837(16) 0.5616(10) 0.015(3) Uiso 1 1 d . . . . .
O11 O 0.08431(8) 0.88510(9) 0.68183(6) 0.01391(18) Uani 1 1 d . . . . .
O12 O 0.31084(9) 0.93453(10) 0.63985(6) 0.0203(2) Uani 1 1 d . . . . .
C2 C 0.25745(11) 0.66613(12) 0.70570(8) 0.0121(2) Uani 1 1 d . . . . .
H21 H 0.2382 0.6756 0.7659 0.015 Uiso 1 1 calc R U . . .
H22 H 0.2028 0.5841 0.6751 0.015 Uiso 1 1 calc R U . . .
N3 N 0.40205(9) 0.62392(11) 0.71854(6) 0.01066(19) Uani 1 1 d . . . . .
H31 H 0.4097(16) 0.5372(19) 0.7497(11) 0.023(4) Uiso 1 1 d . . . . .
C4 C 0.44603(11) 0.60427(13) 0.63174(8) 0.0136(2) Uani 1 1 d . . . . .
H41 H 0.4491 0.7006 0.6031 0.016 Uiso 1 1 calc R U . . .
H42 H 0.5374 0.5627 0.6448 0.016 Uiso 1 1 calc R U . . .
C5 C 0.35302(11) 0.50514(12) 0.56760(8) 0.0120(2) Uani 1 1 d . . . . .
C6 C 0.28873(12) 0.55468(13) 0.48293(8) 0.0161(2) Uani 1 1 d . . . . .
H61 H 0.3046 0.6509 0.4649 0.019 Uiso 1 1 calc R U . . .
C7 C 0.20100(13) 0.46350(14) 0.42444(8) 0.0199(3) Uani 1 1 d . . . . .
H71 H 0.1575 0.4980 0.3666 0.024 Uiso 1 1 calc R U . . .
C8 C 0.17671(13) 0.32280(14) 0.45003(8) 0.0179(3) Uani 1 1 d . . . . .
H81 H 0.1160 0.2614 0.4103 0.022 Uiso 1 1 calc R U . . .
C9 C 0.24206(13) 0.27242(13) 0.53440(8) 0.0169(2) Uani 1 1 d . . . . .
H91 H 0.2265 0.1760 0.5523 0.020 Uiso 1 1 calc R U . . .
C10 C 0.32989(12) 0.36279(13) 0.59246(8) 0.0147(2) Uani 1 1 d . . . . .
H101 H 0.3748 0.3274 0.6498 0.018 Uiso 1 1 calc R U . . .
C11 C 0.49073(11) 0.73028(13) 0.78110(8) 0.0143(2) Uani 1 1 d . . . . .
H111 H 0.4859 0.8267 0.7514 0.017 Uiso 1 1 calc R U . . .
H112 H 0.4561 0.7418 0.8360 0.017 Uiso 1 1 calc R U . . .
C12 C 0.63501(11) 0.68294(12) 0.80764(7) 0.0121(2) Uani 1 1 d . . . . .
C13 C 0.72798(12) 0.74117(14) 0.76387(8) 0.0166(2) Uani 1 1 d . . . . .
H131 H 0.6996 0.8087 0.7162 0.020 Uiso 1 1 calc R U . . .
C14 C 0.86204(12) 0.70136(15) 0.78927(8) 0.0195(3) Uani 1 1 d . . . . .
H141 H 0.9245 0.7410 0.7586 0.023 Uiso 1 1 calc R U . . .
C15 C 0.90457(12) 0.60387(14) 0.85937(8) 0.0184(3) Uani 1 1 d . . . . .
H151 H 0.9960 0.5763 0.8766 0.022 Uiso 1 1 calc R U . . .
C16 C 0.81291(12) 0.54691(13) 0.90423(8) 0.0174(2) Uani 1 1 d . . . . .
H161 H 0.8420 0.4814 0.9529 0.021 Uiso 1 1 calc R U . . .
C17 C 0.67837(12) 0.58538(13) 0.87826(8) 0.0142(2) Uani 1 1 d . . . . .
H171 H 0.6160 0.5451 0.9087 0.017 Uiso 1 1 calc R U . . .

loop_
_atom_site_aniso_label
_atom_site_aniso_U_11
_atom_site_aniso_U_22
_atom_site_aniso_U_33
_atom_site_aniso_U_23
_atom_site_aniso_U_13
_atom_site_aniso_U_12
P1 0.01076(15) 0.01037(15) 0.01284(15) 0.00127(10) 0.00219(11) 0.00141(10)
O11 0.0109(4) 0.0129(4) 0.0173(4) -0.0015(3) 0.0021(3) 0.0016(3)
O12 0.0156(4) 0.0161(4) 0.0303(5) 0.0073(4) 0.0075(4) -0.0007(3)
C2 0.0090(5) 0.0115(5) 0.0160(5) 0.0012(4) 0.0034(4) 0.0013(4)
N3 0.0088(4) 0.0101(4) 0.0126(4) -0.0011(4) 0.0013(3) 0.0002(3)
C4 0.0120(5) 0.0152(5) 0.0140(5) -0.0029(4) 0.0041(4) -0.0014(4)
C5 0.0109(5) 0.0120(5) 0.0131(5) -0.0026(4) 0.0031(4) 0.0008(4)
C6 0.0221(6) 0.0111(5) 0.0146(5) 0.0009(4) 0.0033(5) 0.0002(4)
C7 0.0265(6) 0.0173(6) 0.0124(5) 0.0008(5) -0.0028(5) 0.0016(5)
C8 0.0198(6) 0.0162(6) 0.0163(6) -0.0050(5) 0.0008(5) -0.0028(5)
C9 0.0229(6) 0.0113(5) 0.0166(6) -0.0006(4) 0.0048(5) -0.0020(5)
C10 0.0177(6) 0.0132(5) 0.0119(5) 0.0012(4) 0.0008(4) 0.0025(4)
C11 0.0123(5) 0.0123(5) 0.0167(5) -0.0051(4) 0.0000(4) -0.0001(4)
C12 0.0116(5) 0.0115(5) 0.0119(5) -0.0039(4) 0.0000(4) -0.0012(4)
C13 0.0163(6) 0.0195(6) 0.0123(5) 0.0010(4) 0.0000(4) -0.0041(5)
C14 0.0146(6) 0.0290(7) 0.0153(6) -0.0042(5) 0.0043(4) -0.0068(5)
C15 0.0111(5) 0.0208(6) 0.0215(6) -0.0071(5) 0.0000(4) 0.0006(4)
C16 0.0180(6) 0.0125(5) 0.0187(6) 0.0007(4) -0.0021(5) -0.0006(4)
C17 0.0143(5) 0.0130(5) 0.0146(5) -0.0013(4) 0.0019(4) -0.0041(4)

loop_
_atom_type_symbol
_atom_type_description
_atom_type_scat_dispersion_real
_atom_type_scat_dispersion_imag
_atom_type_scat_source
C C 0.0033 0.0016 'International Tables Vol C Tables 4.2.6.8 and 6.1.1.4'
H H 0.0000 0.0000 'International Tables Vol C Tables 4.2.6.8 and 6.1.1.4'
N N 0.0061 0.0033 'International Tables Vol C Tables 4.2.6.8 and 6.1.1.4'
O O 0.0106 0.0060 'International Tables Vol C Tables 4.2.6.8 and 6.1.1.4'
P P 0.1023 0.0942 'International Tables Vol C Tables 4.2.6.8 and 6.1.1.4'

loop_
_geom_angle_atom_site_label_1
_geom_angle_atom_site_label_2
_geom_angle_atom_site_label_3
_geom_angle
_geom_angle_site_symmetry_1
_geom_angle_site_symmetry_3
_geom_angle_publ_flag
O12 P1 O11 119.75(5) . . ?
O12 P1 C2 111.67(5) . . ?
O11 P1 C2 104.14(5) . . ?
O12 P1 H1 110.2(6) . . ?
O11 P1 H1 106.9(6) . . ?
C2 P1 H1 102.6(7) . . ?
N3 C2 P1 118.67(8) . . ?
N3 C2 H21 107.6 . . ?
P1 C2 H21 107.6 . . ?
N3 C2 H22 107.6 . . ?
P1 C2 H22 107.6 . . ?
H21 C2 H22 107.1 . . ?
C2 N3 C4 113.68(9) . . ?
C2 N3 C11 110.48(9) . . ?
C4 N3 C11 112.04(9) . . ?
C2 N3 H31 104.7(10) . . ?
C4 N3 H31 110.2(10) . . ?
C11 N3 H31 105.1(10) . . ?
C5 C4 N3 111.87(9) . . ?
C5 C4 H41 109.2 . . ?
N3 C4 H41 109.2 . . ?
C5 C4 H42 109.2 . . ?
N3 C4 H42 109.2 . . ?
H41 C4 H42 107.9 . . ?
C6 C5 C10 119.08(11) . . ?
C6 C5 C4 120.37(10) . . ?
C10 C5 C4 120.55(10) . . ?
C5 C6 C7 120.17(11) . . ?
C5 C6 H61 119.9 . . ?
C7 C6 H61 119.9 . . ?
C8 C7 C6 120.52(11) . . ?
C8 C7 H71 119.7 . . ?
C6 C7 H71 119.7 . . ?
C7 C8 C9 119.41(11) . . ?
C7 C8 H81 120.3 . . ?
C9 C8 H81 120.3 . . ?
C10 C9 C8 120.11(11) . . ?
C10 C9 H91 119.9 . . ?
C8 C9 H91 119.9 . . ?
C9 C10 C5 120.69(11) . . ?
C9 C10 H101 119.7 . . ?
C5 C10 H101 119.7 . . ?
C12 C11 N3 113.36(9) . . ?
C12 C11 H111 108.9 . . ?
N3 C11 H111 108.9 . . ?
C12 C11 H112 108.9 . . ?
N3 C11 H112 108.9 . . ?
H111 C11 H112 107.7 . . ?
C13 C12 C17 119.08(11) . . ?
C13 C12 C11 120.01(11) . . ?
C17 C12 C11 120.86(10) . . ?
C14 C13 C12 120.60(11) . . ?
C14 C13 H131 119.7 . . ?
C12 C13 H131 119.7 . . ?
C15 C14 C13 120.08(11) . . ?
C15 C14 H141 120.0 . . ?
C13 C14 H141 120.0 . . ?
C14 C15 C16 119.70(11) . . ?
C14 C15 H151 120.2 . . ?
C16 C15 H151 120.2 . . ?
C15 C16 C17 120.31(11) . . ?
C15 C16 H161 119.8 . . ?
C17 C16 H161 119.8 . . ?
C16 C17 C12 120.22(11) . . ?
C16 C17 H171 119.9 . . ?
C12 C17 H171 119.9 . . ?

loop_
_geom_bond_atom_site_label_1
_geom_bond_atom_site_label_2
_geom_bond_distance
_geom_bond_site_symmetry_2
_geom_bond_publ_flag
P1 O12 1.4874(9) . ?
P1 O11 1.5103(8) . ?
P1 C2 1.8420(11) . ?
P1 H1 1.319(15) . ?
C2 N3 1.5043(14) . ?
C2 H21 0.9900 . ?
C2 H22 0.9900 . ?
N3 C4 1.5093(14) . ?
N3 C11 1.5165(14) . ?
N3 H31 0.922(17) . ?
C4 C5 1.5082(15) . ?
C4 H41 0.9900 . ?
C4 H42 0.9900 . ?
C5 C6 1.3897(16) . ?
C5 C10 1.3953(16) . ?
C6 C7 1.3944(17) . ?
C6 H61 0.9500 . ?
C7 C8 1.3874(18) . ?
C7 H71 0.9500 . ?
C8 C9 1.3914(17) . ?
C8 H81 0.9500 . ?
C9 C10 1.3873(17) . ?
C9 H91 0.9500 . ?
C10 H101 0.9500 . ?
C11 C12 1.5087(15) . ?
C11 H111 0.9900 . ?
C11 H112 0.9900 . ?
C12 C13 1.3928(16) . ?
C12 C17 1.3955(16) . ?
C13 C14 1.3919(17) . ?
C13 H131 0.9500 . ?
C14 C15 1.3884(19) . ?
C14 H141 0.9500 . ?
C15 C16 1.3885(18) . ?
C15 H151 0.9500 . ?
C16 C17 1.3937(17) . ?
C16 H161 0.9500 . ?
C17 H171 0.9500 . ?
